data_7212496
loop_
_publ_author_name
'Moggach, Stephen A.'
'G\"orbitz, Carl Henrik'
'Warren, John E.'

_publ_section_title
;
 The effect of pressure on the porous peptide l-alanyl-l-valine
;
_journal_issue 8
_journal_name_full CrystEngComm
_journal_page_first 2322
_journal_paper_doi 10.1039/c000942c
_journal_volume 12
_journal_year 2010
_chemical_absolute_configuration unk
_chemical_formula_moiety 'C8 H16 N2 O3'
_chemical_formula_sum 'C8 H16 N2 O3'
_chemical_formula_weight 188.23
_chemical_name_common L-alanyl-L-valine
_chemical_name_systematic L-alanyl-L-valine
_space_group_IT_number 169
_symmetry_cell_setting hexagonal
_symmetry_space_group_name_Hall 'P 61'
_symmetry_space_group_name_H-M 'P 61'
_atom_sites_solution_hydrogens geom
_atom_sites_solution_primary direct
_audit_creation_date 10-01-14
_audit_creation_method CRYSTALS_ver_14.01
_cell_angle_alpha 90
_cell_angle_beta 90
_cell_angle_gamma 120
_cell_formula_units_Z 6
_cell_length_a 13.9836(19)
_cell_length_b 13.9836(19)
_cell_length_c 9.9229(15)
_cell_measurement_reflns_used 3576
_cell_measurement_temperature 293
_cell_measurement_theta_max 18
_cell_measurement_theta_min 2
_cell_volume 1680.4(4)
_computing_cell_refinement 'Apex2 (Bruker AXS, 2006)'
_computing_data_collection 'Apex2 (Bruker AXS, 2006)'
_computing_data_reduction 'Apex2 (Bruker AXS, 2006)'
_computing_molecular_graphics 'CAMERON (Watkin et al., 1996)'
_computing_publication_material 'CRYSTALS (Betteridge et al., 2003)'
_computing_structure_refinement 'CRYSTALS (Betteridge et al., 2003)'
_computing_structure_solution 'USER DEFINED STRUCTURE SOLUTION'
_diffrn_ambient_temperature 293
_diffrn_measured_fraction_theta_full 0.959
_diffrn_measured_fraction_theta_max 0.843
_diffrn_measurement_device Area
_diffrn_measurement_device_type 'Bruker Apex2'
_diffrn_measurement_method \w
_diffrn_radiation_monochromator graphite
_diffrn_radiation_type ' synchrotron'
_diffrn_radiation_wavelength 0.48720
_diffrn_reflns_av_R_equivalents 0.000
_diffrn_reflns_limit_h_max 17
_diffrn_reflns_limit_h_min -17
_diffrn_reflns_limit_k_max 14
_diffrn_reflns_limit_k_min -14
_diffrn_reflns_limit_l_max 12
_diffrn_reflns_limit_l_min -12
_diffrn_reflns_number 13027
_diffrn_reflns_theta_full 13.117
_diffrn_reflns_theta_max 17.490
_diffrn_reflns_theta_min 1.819
_diffrn_standards_number 0
_exptl_absorpt_coefficient_mu 0.016
_exptl_absorpt_correction_T_max 1.00
_exptl_absorpt_correction_T_min 0.99
_exptl_absorpt_correction_type multi-scan
_exptl_absorpt_process_details 'SADABS (Siemens, 1996)'
_exptl_crystal_colour colourless
_exptl_crystal_density_diffrn 1.116
_exptl_crystal_density_method 'not measured'
_exptl_crystal_description block
_exptl_crystal_F_000 612
_exptl_crystal_size_max 0.200
_exptl_crystal_size_mid 0.200
_exptl_crystal_size_min 0.100
_refine_diff_density_max 0.42
_refine_diff_density_min -0.42
_refine_ls_extinction_method None
_refine_ls_goodness_of_fit_ref 1.0131
_refine_ls_hydrogen_treatment none
_refine_ls_matrix_type full
_refine_ls_number_parameters 118
_refine_ls_number_reflns 924
_refine_ls_number_restraints 29
_refine_ls_R_factor_all 0.1276
_refine_ls_R_factor_gt 0.0615
_refine_ls_shift/su_max 0.0000609
_refine_ls_shift/su_mean 0.0000529
_refine_ls_structure_factor_coef Fsqd
_refine_ls_weighting_details
;
Method= Modified Sheldrick
w=1/[\s^2^(F^2^) + ( 0.08P)^2^ + 0.47P]
,where P=(max(Fo^2^,0) + 2Fc^2^)/3
;
_refine_ls_weighting_scheme calc
_refine_ls_wR_factor_all 0.1712
_refine_ls_wR_factor_gt 0.1376
_refine_ls_wR_factor_ref 0.1712
_reflns_limit_h_max 0
_reflns_limit_h_min -13
_reflns_limit_k_max 17
_reflns_limit_k_min 0
_reflns_limit_l_max 12
_reflns_limit_l_min 0
_reflns_number_gt 469
_reflns_number_total 987
_reflns_threshold_expression I>2.0\s(I)
_oxford_diffrn_Wilson_B_factor 2.93
_oxford_diffrn_Wilson_scale 4.98
_oxford_refine_ls_r_factor_ref 0.1276
_oxford_refine_ls_scale 0.500(3)
_oxford_reflns_number_all 924
_oxford_reflns_threshold_expression_ref I>-10.0\s(I)
_oxford_structure_analysis_title 'alva21 in P61'
_cod_data_source_file c000942c.txt
_cod_data_source_block pressure
_cod_depositor_comments
;
The following automatic conversions were performed:

'_symmetry_cell_setting' value 'Hexagonal' changed to 'hexagonal'
according to /home/saulius/struct/CIF-dictionaries/cif_core.dic
dictionary named 'cif_core.dic' version 2.4.2 from 2011-04-26.

Automatic conversion script
Id: cif_fix_values 1891 2012-01-12 08:04:46Z andrius 
;
_cod_original_sg_symbol_Hall 'P 61 '
_cod_original_sg_symbol_H-M 'P 61 '
_cod_database_code 7212496

loop_
_symmetry_equiv_pos_as_xyz
x,y,z
x-y,x,z+1/6
-y,x-y,z+1/3
-x,-y,z+1/2
-x+y,-x,z+2/3
y,-x+y,z+5/6

loop_
_atom_site_label
_atom_site_type_symbol
_atom_site_fract_x
_atom_site_fract_y
_atom_site_fract_z
_atom_site_U_iso_or_equiv
_atom_site_occupancy
_atom_site_adp_type
_atom_site_refinement_flags_posn
C1 C 0.4826(4) 0.2181(4) 0.9884(5) 0.0361 1.0000 Uani D
C2 C 0.3701(6) 0.1810(7) 0.9276(8) 0.0748 1.0000 Uani D
C3 C 0.5639(5) 0.2245(5) 0.8822(5) 0.0365 1.0000 Uani D
C4 C 0.6428(5) 0.1289(5) 0.7584(5) 0.0419 1.0000 Uani D
C5 C 0.7451(5) 0.1323(6) 0.8197(6) 0.0543 1.0000 Uani D
C6 C 0.8099(7) 0.1104(8) 0.7127(8) 0.0821 1.0000 Uani D
C7 C 0.8207(6) 0.2420(6) 0.8878(7) 0.0689 1.0000 Uani D
C8 C 0.5754(5) 0.0249(4) 0.6766(5) 0.0416 1.0000 Uani D
N1 N 0.5299(4) 0.3301(4) 1.0443(5) 0.0423 1.0000 Uani D
N2 N 0.5727(4) 0.1369(4) 0.8635(5) 0.0395 1.0000 Uani D
O1 O 0.6153(4) 0.3098(4) 0.8180(5) 0.0533 1.0000 Uani D
O2 O 0.5188(5) -0.0622(4) 0.7404(5) 0.0723 1.0000 Uani D
O3 O 0.5871(4) 0.0316(4) 0.5500(4) 0.0561 1.0000 Uani D
H11 H 0.4761 0.1667 1.0597 0.0434 1.0000 Uiso R
H12 H 0.4850 0.3308 1.1075 0.0508 1.0000 Uiso R
H13 H 0.5955 0.3504 1.0805 0.0508 1.0000 Uiso R
H14 H 0.5377 0.3770 0.9789 0.0508 1.0000 Uiso R
H21 H 0.3406 0.1079 0.8917 0.0898 1.0000 Uiso R
H22 H 0.3215 0.1809 0.9960 0.0898 1.0000 Uiso R
H23 H 0.3770 0.2308 0.8567 0.0898 1.0000 Uiso R
H24 H 0.5357 0.0809 0.9153 0.0475 1.0000 Uiso R
H41 H 0.6677 0.1924 0.6980 0.0503 1.0000 Uiso R
H51 H 0.7204 0.0739 0.8878 0.0652 1.0000 Uiso R
H61 H 0.8735 0.1130 0.7532 0.0984 1.0000 Uiso R
H62 H 0.8332 0.1656 0.6435 0.0984 1.0000 Uiso R
H63 H 0.7638 0.0388 0.6738 0.0984 1.0000 Uiso R
H71 H 0.8836 0.2408 0.9248 0.0826 1.0000 Uiso R
H72 H 0.7813 0.2540 0.9589 0.0826 1.0000 Uiso R
H73 H 0.8450 0.3005 0.8230 0.0826 1.0000 Uiso R

loop_
_atom_site_aniso_label
_atom_site_aniso_U_11
_atom_site_aniso_U_22
_atom_site_aniso_U_33
_atom_site_aniso_U_23
_atom_site_aniso_U_13
_atom_site_aniso_U_12
C1 0.046(4) 0.041(5) 0.022(3) -0.001(3) 0.002(3) 0.022(4)
C2 0.066(7) 0.098(8) 0.062(5) -0.008(5) 0.000(5) 0.043(6)
C3 0.046(5) 0.033(4) 0.032(3) -0.001(3) 0.008(3) 0.021(4)
C4 0.048(5) 0.044(5) 0.029(3) -0.005(3) 0.005(3) 0.020(4)
C5 0.055(5) 0.054(5) 0.043(4) -0.003(4) 0.003(4) 0.019(4)
C6 0.075(7) 0.103(8) 0.080(6) -0.032(6) -0.004(6) 0.053(6)
C7 0.063(6) 0.084(7) 0.059(5) -0.002(5) -0.008(5) 0.036(5)
C8 0.043(5) 0.042(5) 0.039(4) -0.005(4) 0.006(4) 0.020(4)
N1 0.059(4) 0.049(4) 0.028(3) -0.001(3) 0.006(3) 0.033(4)
N2 0.047(4) 0.037(4) 0.027(3) 0.004(3) 0.012(3) 0.015(3)
O1 0.071(4) 0.045(3) 0.045(3) 0.013(3) 0.024(3) 0.031(3)
O2 0.093(5) 0.048(4) 0.046(3) -0.002(3) 0.027(3) 0.013(4)
O3 0.082(4) 0.044(3) 0.026(2) -0.003(2) 0.001(2) 0.020(3)

loop_
_atom_type_symbol
_atom_type_scat_dispersion_real
_atom_type_scat_dispersion_imag
_atom_type_scat_Cromer_Mann_a1
_atom_type_scat_Cromer_Mann_b1
_atom_type_scat_Cromer_Mann_a2
_atom_type_scat_Cromer_Mann_b2
_atom_type_scat_Cromer_Mann_a3
_atom_type_scat_Cromer_Mann_b3
_atom_type_scat_Cromer_Mann_a4
_atom_type_scat_Cromer_Mann_b4
_atom_type_scat_Cromer_Mann_c
_atom_type_scat_source
C 0.0006 0.0007 2.3100 20.8439 1.0200 10.2075 1.5886 0.5687 0.8650 51.6512 0.2156 'International Tables Vol C 4.2.6.8 and 6.1.1.4'
N 0.0016 0.0014 12.2126 0.0057 3.1322 9.8933 2.0125 28.9975 1.1663 0.5826 -11.5290 'International Tables Vol C 4.2.6.8 and 6.1.1.4'
O 0.0037 0.0026 3.0485 13.2771 2.2868 5.7011 1.5463 0.3239 0.8670 32.9089 0.2508 'International Tables Vol C 4.2.6.8 and 6.1.1.4'
H 0.0000 0.0000 0.4930 10.5109 0.3229 26.1257 0.1402 3.1424 0.0408 57.7998 0.0030 'International Tables Vol C 4.2.6.8 and 6.1.1.4'

loop_
_geom_angle_atom_site_label_1
_geom_angle_atom_site_label_2
_geom_angle_atom_site_label_3
_geom_angle
_geom_angle_publ_flag
C2 C1 C3 111.3(5) yes
C2 C1 N1 110.6(5) yes
C3 C1 N1 106.0(4) yes
C2 C1 H11 109.6 no
C3 C1 H11 109.6 no
N1 C1 H11 109.6 no
C1 C2 H21 109.5 no
C1 C2 H22 109.5 no
H21 C2 H22 109.5 no
C1 C2 H23 109.5 no
H21 C2 H23 109.5 no
H22 C2 H23 109.5 no
C1 C3 N2 117.6(4) yes
C1 C3 O1 118.5(4) yes
N2 C3 O1 124.0(5) yes
C5 C4 C8 111.5(4) yes
C5 C4 N2 111.3(4) yes
C8 C4 N2 109.5(4) yes
C5 C4 H41 108.2 no
C8 C4 H41 108.1 no
N2 C4 H41 108.2 no
C4 C5 C6 110.9(5) yes
C4 C5 C7 112.1(5) yes
C6 C5 C7 109.3(5) yes
C4 C5 H51 108.2 no
C6 C5 H51 108.2 no
C7 C5 H51 108.2 no
C5 C6 H61 109.5 no
C5 C6 H62 109.5 no
H61 C6 H62 109.5 no
C5 C6 H63 109.5 no
H61 C6 H63 109.5 no
H62 C6 H63 109.5 no
C5 C7 H71 109.5 no
C5 C7 H72 109.5 no
H71 C7 H72 109.5 no
C5 C7 H73 109.5 no
H71 C7 H73 109.5 no
H72 C7 H73 109.5 no
C4 C8 O2 117.0(4) yes
C4 C8 O3 117.8(5) yes
O2 C8 O3 125.0(5) yes
C1 N1 H12 109.5 no
C1 N1 H13 109.5 no
H12 N1 H13 109.5 no
C1 N1 H14 109.5 no
H12 N1 H14 109.5 no
H13 N1 H14 109.5 no
C4 N2 C3 123.4(4) yes
C4 N2 H24 118.3 no
C3 N2 H24 118.3 no

loop_
_geom_bond_atom_site_label_1
_geom_bond_atom_site_label_2
_geom_bond_distance
_geom_bond_publ_flag
C1 C2 1.514(7) yes
C1 C3 1.520(6) yes
C1 N1 1.471(6) yes
C1 H11 0.980 no
C2 H21 0.960 no
C2 H22 0.960 no
C2 H23 0.960 no
C3 N2 1.304(6) yes
C3 O1 1.220(6) yes
C4 C5 1.533(7) yes
C4 C8 1.514(6) yes
C4 N2 1.474(6) yes
C4 H41 0.980 no
C5 C6 1.523(7) yes
C5 C7 1.519(7) yes
C5 H51 0.980 no
C6 H61 0.960 no
C6 H62 0.960 no
C6 H63 0.960 no
C7 H71 0.960 no
C7 H72 0.960 no
C7 H73 0.960 no
C8 O2 1.244(6) yes
C8 O3 1.263(6) yes
N1 H12 0.890 no
N1 H13 0.890 no
N1 H14 0.890 no
N2 H24 0.860 no
